data_7219118
loop_
_publ_author_name
'Xiao, Li-Na'
'Wang, La-Mei'
'Shan, Xiao-Nan'
'Guo, Hai-Yang'
'Fu, Li-Wei'
'Hu, Yang-Yang'
'Cui, Xiao-Bing'
'Li, Ke-Chang'
'Xu, Ji-Qing'

_publ_section_title
;
 Secondary organic moiety templated organic--inorganic
 polyoxometalate-based frameworks
;
_journal_issue 6
_journal_name_full CrystEngComm
_journal_page_first 1336
_journal_paper_doi 10.1039/C4CE02043J
_journal_volume 17
_journal_year 2015
_chemical_formula_sum 'C25 H23 Cu2 Mo12 N6 O40 P'
_chemical_formula_weight 2356.84
_chemical_name_systematic
; 
 ? 
;
_space_group_IT_number 14
_symmetry_cell_setting monoclinic
_symmetry_space_group_name_Hall '-P 2ybc'
_symmetry_space_group_name_H-M 'P 1 21/c 1'
_atom_sites_solution_hydrogens geom
_atom_sites_solution_primary direct
_atom_sites_solution_secondary difmap
_audit_creation_method SHELXL-97
_audit_update_record
;
2014-06-03 deposited with the CCDC.
2014-12-16 downloaded from the CCDC.
;
_cell_angle_alpha 90.00
_cell_angle_beta 104.379(5)
_cell_angle_gamma 90.00
_cell_formula_units_Z 2
_cell_length_a 10.8252(14)
_cell_length_b 10.8613(14)
_cell_length_c 23.243(3)
_cell_measurement_temperature 296(2)
_cell_volume 2647.2(6)
_computing_structure_refinement 'SHELXL-97 (Sheldrick, 1997)'
_computing_structure_solution 'SHELXS-97 (Sheldrick, 1990)'
_diffrn_ambient_temperature 296(2)
_diffrn_measured_fraction_theta_full 0.988
_diffrn_measured_fraction_theta_max 0.988
_diffrn_radiation_monochromator graphite
_diffrn_radiation_source 'fine-focus sealed tube'
_diffrn_radiation_type MoK\a
_diffrn_radiation_wavelength 0.71073
_diffrn_reflns_av_R_equivalents 0.0394
_diffrn_reflns_av_sigmaI/netI 0.0466
_diffrn_reflns_limit_h_max 12
_diffrn_reflns_limit_h_min -14
_diffrn_reflns_limit_k_max 14
_diffrn_reflns_limit_k_min -13
_diffrn_reflns_limit_l_max 29
_diffrn_reflns_limit_l_min -31
_diffrn_reflns_number 16947
_diffrn_reflns_theta_full 28.41
_diffrn_reflns_theta_max 28.41
_diffrn_reflns_theta_min 1.94
_exptl_absorpt_coefficient_mu 3.663
_exptl_absorpt_correction_T_max 0.6474
_exptl_absorpt_correction_T_min 0.4379
_exptl_absorpt_correction_type empirical
_exptl_crystal_density_diffrn 2.957
_exptl_crystal_density_method 'not measured'
_exptl_crystal_F_000 2223
_exptl_crystal_size_max 0.27
_exptl_crystal_size_mid 0.21
_exptl_crystal_size_min 0.13
_refine_diff_density_max 2.356
_refine_diff_density_min -2.347
_refine_diff_density_rms 0.231
_refine_ls_extinction_method none
_refine_ls_goodness_of_fit_ref 1.015
_refine_ls_hydrogen_treatment constr
_refine_ls_matrix_type full
_refine_ls_number_parameters 427
_refine_ls_number_reflns 6590
_refine_ls_number_restraints 44
_refine_ls_restrained_S_all 1.016
_refine_ls_R_factor_all 0.0710
_refine_ls_R_factor_gt 0.0566
_refine_ls_shift/su_max 0.001
_refine_ls_shift/su_mean 0.000
_refine_ls_structure_factor_coef Fsqd
_refine_ls_weighting_details 'calc w=1/[\s^2^(Fo^2^)+(0.0610P)^2^+34.1219P] where P=(Fo^2^+2Fc^2^)/3'
_refine_ls_weighting_scheme calc
_refine_ls_wR_factor_gt 0.1359
_refine_ls_wR_factor_ref 0.1454
_reflns_number_gt 5396
_reflns_number_total 6590
_reflns_threshold_expression >2sigma(I)
_cod_data_source_file c4ce02043j2.cif
_cod_data_source_block k
_cod_depositor_comments 'Adding full bibliography for 7219116--7219119.cif.'
_cod_original_sg_symbol_H-M p2(1)/c
_cod_database_code 7219118

loop_
_symmetry_equiv_pos_as_xyz
'x, y, z'
'-x, y+1/2, -z+1/2'
'-x, -y, -z'
'x, -y-1/2, z-1/2'

loop_
_atom_site_label
_atom_site_type_symbol
_atom_site_fract_x
_atom_site_fract_y
_atom_site_fract_z
_atom_site_U_iso_or_equiv
_atom_site_adp_type
_atom_site_occupancy
_atom_site_symmetry_multiplicity
_atom_site_calc_flag
_atom_site_refinement_flags
Mo1 Mo 0.95517(9) 0.31331(7) -0.04214(4) 0.0431(2) Uani 1 1 d .
Mo2 Mo 0.98293(8) -0.09313(9) 0.14352(3) 0.0459(2) Uani 1 1 d .
Mo3 Mo 0.70897(6) 0.03507(8) 0.04377(3) 0.03410(18) Uani 1 1 d .
Mo4 Mo 1.28283(6) -0.09341(8) 0.10660(3) 0.0381(2) Uani 1 1 d .
Mo5 Mo 0.97556(7) 0.22629(6) 0.10691(3) 0.02933(16) Uani 1 1 d .
Mo6 Mo 1.25398(6) 0.21281(6) 0.05116(3) 0.02479(15) Uani 1 1 d .
Cu1 Cu 0.99899(9) 0.09534(15) 0.27086(6) 0.0545(4) Uani 1 1 d .
P1 P 1.0000 0.0000 0.0000 0.0192(5) Uani 1 2 d S
O1 O 0.9860(10) -0.2431(12) 0.1083(5) 0.119(5) Uani 1 1 d .
O2 O 1.1373(8) 0.0232(8) 0.0190(4) 0.0169(17) Uani 0.50 1 d P
O3 O 0.9589(8) -0.1234(8) -0.0218(4) 0.0161(17) Uani 0.50 1 d P
O4 O 0.8116(9) -0.0650(8) 0.1091(4) 0.096(4) Uani 1 1 d .
O5 O 1.0007(9) 0.0862(9) 0.1536(4) 0.103(4) Uani 1 1 d .
O6 O 0.7968(9) 0.1683(9) 0.0789(4) 0.103(4) Uani 1 1 d .
O7 O 1.2049(10) -0.2519(11) 0.0774(5) 0.112(5) Uani 1 1 d .
O8 O 0.9324(8) 0.0388(8) 0.0505(4) 0.0157(17) Uani 0.50 1 d P
O9 O 1.3696(9) 0.3138(9) 0.0789(3) 0.082(3) Uani 1 1 d .
O10 O 0.9564(6) 0.3338(8) 0.1545(3) 0.062(2) Uani 1 1 d .
O11 O 0.5769(8) 0.0446(8) 0.0663(4) 0.062(2) Uani 1 1 d .
O12 O 1.1377(8) 0.3051(8) -0.0031(3) 0.061(2) Uani 1 1 d .
O13 O 1.4150(8) -0.1412(7) 0.1539(3) 0.058(2) Uani 1 1 d .
O14 O 1.3116(8) 0.1288(7) -0.0041(3) 0.0531(19) Uani 1 1 d .
O15 O 0.9397(8) 0.4584(7) -0.0624(3) 0.060(2) Uani 1 1 d .
O16 O 0.9248(6) 0.3153(7) 0.0321(3) 0.0512(18) Uani 1 1 d .
O17 O 1.3337(7) -0.1015(6) 0.0312(3) 0.0495(18) Uani 1 1 d .
O18 O 1.3066(8) 0.0738(7) 0.1051(3) 0.0527(19) Uani 1 1 d .
O19 O 1.1408(7) 0.2442(7) 0.1056(3) 0.053(2) Uani 1 1 d .
O20 O 0.9823(6) -0.1326(6) 0.2128(2) 0.0373(13) Uani 1 1 d .
O21 O 1.1671(9) -0.0837(11) 0.1520(5) 0.112(5) Uani 1 1 d .
O22 O 1.0626(8) -0.0970(8) 0.0527(4) 0.0160(17) Uani 0.50 1 d P
N1 N 0.8216(6) 0.0834(8) 0.2653(3) 0.0403(18) Uani 1 1 d .
N2 N 0.1771(6) 0.0982(8) 0.2771(3) 0.0382(17) Uani 1 1 d .
C1 C 0.7324(8) 0.1354(10) 0.2210(4) 0.044(2) Uani 1 1 d .
H1A H 0.7581 0.1734 0.1901 0.053 Uiso 1 1 calc R
C2 C 0.6045(7) 0.1340(9) 0.2200(4) 0.0371(19) Uani 1 1 d .
H2A H 0.5452 0.1686 0.1881 0.045 Uiso 1 1 calc R
C3 C 0.5644(6) 0.0810(7) 0.2665(3) 0.0260(14) Uani 1 1 d .
C4 C 0.4298(6) 0.0864(7) 0.2696(3) 0.0255(14) Uani 1 1 d .
C5 C 0.3563(7) 0.1899(8) 0.2514(4) 0.0360(18) Uani 1 1 d .
H5A H 0.3901 0.2571 0.2358 0.043 Uiso 1 1 calc R
C6 C 0.2313(7) 0.1923(9) 0.2565(4) 0.0368(19) Uani 1 1 d .
H6A H 0.1834 0.2632 0.2450 0.044 Uiso 1 1 calc R
C7 C 0.2473(8) -0.0019(10) 0.2934(5) 0.048(2) Uani 1 1 d .
H7A H 0.2099 -0.0692 0.3071 0.057 Uiso 1 1 calc R
C8 C 0.3738(8) -0.0113(9) 0.2909(4) 0.041(2) Uani 1 1 d .
H8A H 0.4199 -0.0827 0.3035 0.049 Uiso 1 1 calc R
C9 C 0.6571(7) 0.0232(8) 0.3110(3) 0.0323(17) Uani 1 1 d .
H9A H 0.6341 -0.0168 0.3422 0.039 Uiso 1 1 calc R
C10 C 0.7821(7) 0.0259(9) 0.3084(4) 0.0381(19) Uani 1 1 d .
H10A H 0.8423 -0.0140 0.3381 0.046 Uiso 1 1 calc R
C11 C 1.3549(15) 0.5628(13) -0.0188(7) 0.065(6) Uani 0.50 1 d PGU
N3 N 1.3101(12) 0.4672(16) -0.0583(8) 0.103(8) Uani 0.50 1 d PGDU
C12 C 1.3919(16) 0.3730(15) -0.0654(8) 0.105(10) Uani 0.50 1 d PGDU
C13 C 1.5185(15) 0.3744(15) -0.0331(9) 0.094(10) Uani 0.50 1 d PGU
C14 C 1.5634(13) 0.4699(17) 0.0063(9) 0.072(8) Uani 0.50 1 d PGU
C15 C 1.4815(16) 0.5641(13) 0.0135(7) 0.055(6) Uani 0.50 1 d PG
N4 N 1.359(2) 0.2686(17) -0.1034(10) 0.094(8) Uani 0.50 1 d PDU

loop_
_atom_site_aniso_label
_atom_site_aniso_U_11
_atom_site_aniso_U_22
_atom_site_aniso_U_33
_atom_site_aniso_U_23
_atom_site_aniso_U_13
_atom_site_aniso_U_12
Mo1 0.0680(6) 0.0221(4) 0.0449(4) -0.0101(3) 0.0252(4) -0.0145(3)
Mo2 0.0536(5) 0.0684(6) 0.0161(3) -0.0028(3) 0.0095(3) -0.0399(4)
Mo3 0.0130(3) 0.0563(5) 0.0320(3) 0.0040(3) 0.0037(2) -0.0088(3)
Mo4 0.0178(3) 0.0663(5) 0.0279(3) -0.0128(3) 0.0015(2) -0.0038(3)
Mo5 0.0378(4) 0.0261(3) 0.0222(3) -0.0080(2) 0.0038(3) -0.0084(3)
Mo6 0.0193(3) 0.0291(3) 0.0273(3) -0.0099(2) 0.0085(2) -0.0113(2)
Cu1 0.0112(4) 0.0968(11) 0.0583(7) -0.0274(7) 0.0137(4) -0.0066(5)
P1 0.0162(11) 0.0270(13) 0.0147(10) -0.0031(9) 0.0044(8) -0.0113(9)
O1 0.100(7) 0.164(11) 0.125(8) -0.116(8) 0.087(7) -0.103(8)
O2 0.010(4) 0.023(5) 0.018(4) -0.004(3) 0.003(3) -0.007(3)
O3 0.018(4) 0.010(4) 0.020(4) -0.002(3) 0.004(3) -0.003(3)
O4 0.094(7) 0.066(5) 0.085(6) 0.043(5) -0.060(5) -0.063(5)
O5 0.091(6) 0.079(6) 0.088(6) 0.053(5) -0.073(5) -0.061(5)
O6 0.080(6) 0.097(7) 0.086(6) 0.052(5) -0.063(5) -0.065(6)
O7 0.103(8) 0.148(9) 0.114(8) -0.111(7) 0.081(7) -0.095(7)
O8 0.011(4) 0.022(5) 0.016(4) -0.001(3) 0.007(3) 0.001(3)
O9 0.092(6) 0.115(7) 0.044(4) -0.026(4) 0.024(4) -0.085(6)
O10 0.027(3) 0.107(6) 0.050(4) -0.053(4) 0.008(3) 0.005(4)
O11 0.064(5) 0.065(5) 0.077(5) -0.030(4) 0.055(4) -0.019(4)
O12 0.067(5) 0.082(5) 0.043(4) 0.032(4) 0.030(3) 0.040(4)
O13 0.078(5) 0.044(4) 0.038(3) 0.002(3) -0.014(3) 0.017(4)
O14 0.085(5) 0.048(4) 0.030(3) 0.003(3) 0.022(3) 0.029(4)
O15 0.073(5) 0.043(4) 0.050(4) 0.019(3) -0.008(4) -0.010(4)
O16 0.045(4) 0.068(5) 0.044(3) 0.028(3) 0.019(3) 0.031(3)
O17 0.077(5) 0.043(4) 0.033(3) 0.001(3) 0.022(3) 0.029(3)
O18 0.081(5) 0.053(4) 0.031(3) 0.007(3) 0.026(3) 0.040(4)
O19 0.049(4) 0.078(5) 0.041(3) 0.028(3) 0.030(3) 0.039(4)
O20 0.040(3) 0.051(4) 0.021(2) 0.004(2) 0.008(2) -0.012(3)
O21 0.091(7) 0.149(10) 0.127(8) -0.115(8) 0.087(6) -0.098(7)
O22 0.018(4) 0.019(4) 0.012(4) 0.005(3) 0.005(3) 0.002(3)
N1 0.014(3) 0.061(5) 0.049(4) -0.020(4) 0.013(3) -0.006(3)
N2 0.014(3) 0.066(5) 0.035(3) -0.009(3) 0.007(3) -0.004(3)
C1 0.025(4) 0.065(6) 0.050(5) -0.002(5) 0.024(4) -0.005(4)
C2 0.017(3) 0.055(5) 0.039(4) 0.011(4) 0.007(3) 0.000(3)
C3 0.010(3) 0.034(4) 0.035(4) -0.001(3) 0.008(3) 0.002(3)
C4 0.011(3) 0.038(4) 0.028(3) -0.002(3) 0.006(2) -0.001(3)
C5 0.021(3) 0.041(5) 0.049(5) 0.011(4) 0.013(3) 0.007(3)
C6 0.016(3) 0.052(5) 0.041(4) -0.003(4) 0.006(3) 0.012(3)
C7 0.026(4) 0.055(6) 0.068(6) -0.005(5) 0.024(4) -0.014(4)
C8 0.020(4) 0.044(5) 0.063(6) 0.008(4) 0.018(4) 0.001(3)
C9 0.021(3) 0.045(5) 0.031(4) -0.001(3) 0.007(3) 0.001(3)
C10 0.018(3) 0.056(6) 0.039(4) -0.008(4) 0.005(3) 0.008(3)
C11 0.065(6) 0.065(6) 0.065(6) 0.0004(10) 0.0163(18) 0.0002(10)
N3 0.103(8) 0.103(8) 0.102(8) 0.0003(7) 0.025(2) -0.0002(7)
C12 0.106(11) 0.105(11) 0.105(11) 0.0002(10) 0.026(3) -0.0002(10)
C13 0.094(10) 0.094(10) 0.094(10) 0.0001(10) 0.024(3) 0.0000(10)
C14 0.073(8) 0.072(8) 0.072(8) 0.0001(10) 0.018(2) -0.0001(10)
C15 0.077(16) 0.037(11) 0.042(10) 0.005(9) -0.003(11) -0.009(11)
N4 0.094(8) 0.094(8) 0.094(8) 0.0003(10) 0.023(2) 0.0000(10)

loop_
_atom_type_symbol
_atom_type_description
_atom_type_scat_dispersion_real
_atom_type_scat_dispersion_imag
_atom_type_scat_source
C C 0.0033 0.0016 'International Tables Vol C Tables 4.2.6.8 and 6.1.1.4'
H H 0.0000 0.0000 'International Tables Vol C Tables 4.2.6.8 and 6.1.1.4'
Cu Cu 0.3201 1.2651 'International Tables Vol C Tables 4.2.6.8 and 6.1.1.4'
Mo Mo -1.6832 0.6857 'International Tables Vol C Tables 4.2.6.8 and 6.1.1.4'
N N 0.0061 0.0033 'International Tables Vol C Tables 4.2.6.8 and 6.1.1.4'
O O 0.0106 0.0060 'International Tables Vol C Tables 4.2.6.8 and 6.1.1.4'
P P 0.1023 0.0942 'International Tables Vol C Tables 4.2.6.8 and 6.1.1.4'

loop_
_geom_angle_atom_site_label_1
_geom_angle_atom_site_label_2
_geom_angle_atom_site_label_3
_geom_angle
_geom_angle_site_symmetry_1
_geom_angle_site_symmetry_3
O15 Mo1 O16 103.3(4) . .
O15 Mo1 O7 101.6(5) . 3_755
O16 Mo1 O7 93.1(4) . 3_755
O15 Mo1 O1 100.2(5) . 3_755
O16 Mo1 O1 155.8(5) . 3_755
O7 Mo1 O1 87.9(4) 3_755 3_755
O15 Mo1 O12 101.3(4) . .
O16 Mo1 O12 87.8(3) . .
O7 Mo1 O12 156.2(5) 3_755 .
O1 Mo1 O12 81.9(4) 3_755 .
O15 Mo1 O22 157.5(3) . 3_755
O16 Mo1 O22 94.6(3) . 3_755
O7 Mo1 O22 63.4(5) 3_755 3_755
O1 Mo1 O22 64.3(4) 3_755 3_755
O12 Mo1 O22 92.8(3) . 3_755
O15 Mo1 O3 158.5(3) . 3_755
O16 Mo1 O3 65.8(3) . 3_755
O7 Mo1 O3 97.6(5) 3_755 3_755
O1 Mo1 O3 90.0(5) 3_755 3_755
O12 Mo1 O3 61.2(3) . 3_755
O22 Mo1 O3 43.4(3) 3_755 3_755
O20 Mo2 O1 102.0(5) . .
O20 Mo2 O4 102.5(4) . .
O1 Mo2 O4 94.6(5) . .
O20 Mo2 O21 99.5(4) . .
O1 Mo2 O21 87.7(4) . .
O4 Mo2 O21 156.9(5) . .
O20 Mo2 O5 99.4(4) . .
O1 Mo2 O5 157.7(5) . .
O4 Mo2 O5 86.9(4) . .
O21 Mo2 O5 82.5(5) . .
O20 Mo2 O22 155.0(3) . .
O1 Mo2 O22 63.5(4) . .
O4 Mo2 O22 99.1(4) . .
O21 Mo2 O22 61.6(4) . .
O5 Mo2 O22 94.2(4) . .
O20 Mo2 O8 156.3(3) . .
O1 Mo2 O8 98.4(5) . .
O4 Mo2 O8 63.8(3) . .
O21 Mo2 O8 93.2(4) . .
O5 Mo2 O8 62.4(3) . .
O22 Mo2 O8 47.8(3) . .
O11 Mo3 O6 101.9(5) . .
O11 Mo3 O17 104.1(4) . 3_755
O6 Mo3 O17 95.4(3) . 3_755
O11 Mo3 O4 99.1(5) . .
O6 Mo3 O4 87.8(3) . .
O17 Mo3 O4 155.3(4) 3_755 .
O11 Mo3 O14 101.4(3) . 3_755
O6 Mo3 O14 155.4(5) . 3_755
O17 Mo3 O14 86.5(3) 3_755 3_755
O4 Mo3 O14 80.8(3) . 3_755
O11 Mo3 O8 157.9(4) . .
O6 Mo3 O8 63.1(5) . .
O17 Mo3 O8 93.9(3) 3_755 .
O4 Mo3 O8 65.8(4) . .
O14 Mo3 O8 92.3(3) 3_755 .
O11 Mo3 O2 160.2(3) . 3_755
O6 Mo3 O2 96.5(5) . 3_755
O17 Mo3 O2 66.5(3) 3_755 3_755
O4 Mo3 O2 88.9(4) . 3_755
O14 Mo3 O2 61.8(3) 3_755 3_755
O8 Mo3 O2 41.1(3) . 3_755
O13 Mo4 O21 103.7(5) . .
O13 Mo4 O18 102.8(4) . .
O21 Mo4 O18 94.2(4) . .
O13 Mo4 O7 100.4(5) . .
O21 Mo4 O7 87.3(3) . .
O18 Mo4 O7 155.7(5) . .
O13 Mo4 O17 101.0(4) . .
O21 Mo4 O17 154.2(4) . .
O18 Mo4 O17 87.4(3) . .
O7 Mo4 O17 81.1(3) . .
O13 Mo4 O22 157.3(4) . .
O21 Mo4 O22 64.5(4) . .
O18 Mo4 O22 97.6(3) . .
O7 Mo4 O22 61.3(5) . .
O17 Mo4 O22 89.7(3) . .
O13 Mo4 O2 159.5(4) . .
O21 Mo4 O2 93.2(5) . .
O18 Mo4 O2 63.9(3) . .
O7 Mo4 O2 91.8(5) . .
O17 Mo4 O2 64.5(3) . .
O22 Mo4 O2 42.5(3) . .
O10 Mo5 O19 103.0(3) . .
O10 Mo5 O5 102.3(5) . .
O19 Mo5 O5 95.5(4) . .
O10 Mo5 O16 101.1(4) . .
O19 Mo5 O16 89.6(3) . .
O5 Mo5 O16 154.3(4) . .
O10 Mo5 O6 99.7(5) . .
O19 Mo5 O6 156.5(5) . .
O5 Mo5 O6 85.5(3) . .
O16 Mo5 O6 80.1(3) . .
O10 Mo5 O8 157.2(3) . .
O19 Mo5 O8 98.1(3) . .
O5 Mo5 O8 66.7(4) . .
O16 Mo5 O8 87.7(3) . .
O6 Mo5 O8 60.7(4) . .
O10 Mo5 O3 160.4(4) . 3_755
O19 Mo5 O3 64.0(3) . 3_755
O5 Mo5 O3 93.8(5) . 3_755
O16 Mo5 O3 65.9(3) . 3_755
O6 Mo5 O3 92.5(4) . 3_755
O8 Mo5 O3 41.5(3) . 3_755
O9 Mo6 O14 104.4(4) . .
O9 Mo6 O12 103.0(5) . .
O14 Mo6 O12 94.9(3) . .
O9 Mo6 O18 100.9(4) . .
O14 Mo6 O18 88.2(3) . .
O12 Mo6 O18 154.2(4) . .
O9 Mo6 O19 99.4(4) . .
O14 Mo6 O19 155.5(4) . .
O12 Mo6 O19 85.3(3) . .
O18 Mo6 O19 81.5(3) . .
O9 Mo6 O2 163.1(5) . .
O14 Mo6 O2 66.4(3) . .
O12 Mo6 O2 92.1(4) . .
O18 Mo6 O2 65.8(3) . .
O19 Mo6 O2 89.2(3) . .
O9 Mo6 O3 159.5(4) . 3_755
O14 Mo6 O3 94.0(3) . 3_755
O12 Mo6 O3 65.6(3) . 3_755
O18 Mo6 O3 88.6(3) . 3_755
O19 Mo6 O3 63.8(3) . 3_755
O2 Mo6 O3 36.3(3) . 3_755
N1 Cu1 N2 177.0(4) . 1_655
O3 P1 O3 180.0(7) 3_755 .
O3 P1 O2 62.5(5) 3_755 .
O3 P1 O2 117.5(5) . .
O3 P1 O2 117.5(5) 3_755 3_755
O3 P1 O2 62.5(5) . 3_755
O2 P1 O2 180.0(10) . 3_755
O3 P1 O8 110.1(5) 3_755 3_755
O3 P1 O8 69.9(5) . 3_755
O2 P1 O8 69.4(5) . 3_755
O2 P1 O8 110.6(5) 3_755 3_755
O3 P1 O8 69.9(5) 3_755 .
O3 P1 O8 110.1(5) . .
O2 P1 O8 110.6(5) . .
O2 P1 O8 69.4(5) 3_755 .
O8 P1 O8 180.0(5) 3_755 .
O3 P1 O22 72.7(5) 3_755 3_755
O3 P1 O22 107.3(5) . 3_755
O2 P1 O22 108.5(5) . 3_755
O2 P1 O22 71.5(5) 3_755 3_755
O8 P1 O22 78.4(4) 3_755 3_755
O8 P1 O22 101.6(4) . 3_755
O3 P1 O22 107.3(5) 3_755 .
O3 P1 O22 72.7(5) . .
O2 P1 O22 71.5(5) . .
O2 P1 O22 108.5(5) 3_755 .
O8 P1 O22 101.6(4) 3_755 .
O8 P1 O22 78.4(4) . .
O22 P1 O22 180.0(6) 3_755 .
Mo2 O1 Mo1 138.1(6) . 3_755
P1 O2 O3 58.7(5) . 3_755
P1 O2 O8 58.6(4) . 3_755
O3 O2 O8 100.0(6) 3_755 3_755
P1 O2 O22 58.5(4) . .
O3 O2 O22 96.5(6) 3_755 .
O8 O2 O22 89.1(6) 3_755 .
P1 O2 Mo6 130.5(5) . .
O3 O2 Mo6 71.9(5) 3_755 .
O8 O2 Mo6 133.2(5) 3_755 .
O22 O2 Mo6 136.9(5) . .
P1 O2 Mo3 122.9(5) . 3_755
O3 O2 Mo3 139.0(6) 3_755 3_755
O8 O2 Mo3 64.3(4) 3_755 3_755
O22 O2 Mo3 119.5(5) . 3_755
Mo6 O2 Mo3 91.3(3) . 3_755
P1 O2 Mo4 122.0(5) . .
O3 O2 Mo4 127.5(6) 3_755 .
O8 O2 Mo4 125.6(5) 3_755 .
O22 O2 Mo4 63.6(4) . .
Mo6 O2 Mo4 90.3(3) . .
Mo3 O2 Mo4 88.4(3) 3_755 .
P1 O3 O2 58.7(4) . 3_755
P1 O3 O8 58.4(4) . 3_755
O2 O3 O8 100.0(6) 3_755 3_755
P1 O3 O22 57.9(4) . .
O2 O3 O22 96.4(6) 3_755 .
O8 O3 O22 88.0(5) 3_755 .
P1 O3 Mo6 130.3(5) . 3_755
O2 O3 Mo6 71.8(5) 3_755 3_755
O8 O3 Mo6 141.4(5) 3_755 3_755
O22 O3 Mo6 129.8(5) . 3_755
P1 O3 Mo5 123.9(5) . 3_755
O2 O3 Mo5 132.9(6) 3_755 3_755
O8 O3 Mo5 65.6(4) 3_755 3_755
O22 O3 Mo5 125.7(5) . 3_755
Mo6 O3 Mo5 92.0(3) 3_755 3_755
P1 O3 Mo1 119.8(5) . 3_755
O2 O3 Mo1 134.6(6) 3_755 3_755
O8 O3 Mo1 117.3(5) 3_755 3_755
O22 O3 Mo1 62.1(4) . 3_755
Mo6 O3 Mo1 91.3(3) 3_755 3_755
Mo5 O3 Mo1 88.1(3) 3_755 3_755
Mo2 O4 Mo3 137.4(5) . .
Mo5 O5 Mo2 138.5(5) . .
Mo3 O6 Mo5 139.6(8) . .
Mo1 O7 Mo4 138.2(8) 3_755 .
P1 O8 O2 51.9(4) . 3_755
P1 O8 O3 51.7(4) . 3_755
O2 O8 O3 91.6(5) 3_755 3_755
P1 O8 Mo3 126.4(5) . .
O2 O8 Mo3 74.6(4) 3_755 .
O3 O8 Mo3 138.7(5) 3_755 .
P1 O8 Mo5 124.4(5) . .
O2 O8 Mo5 144.6(6) 3_755 .
O3 O8 Mo5 72.8(4) 3_755 .
Mo3 O8 Mo5 96.1(3) . .
P1 O8 Mo2 116.0(4) . .
O2 O8 Mo2 121.6(5) 3_755 .
O3 O8 Mo2 126.7(5) 3_755 .
Mo3 O8 Mo2 92.7(3) . .
Mo5 O8 Mo2 92.4(3) . .
Mo6 O12 Mo1 141.3(5) . .
Mo6 O14 Mo3 139.6(5) . 3_755
Mo1 O16 Mo5 139.2(4) . .
Mo3 O17 Mo4 140.3(4) 3_755 .
Mo4 O18 Mo6 139.2(4) . .
Mo5 O19 Mo6 139.3(5) . .
Mo4 O21 Mo2 139.9(6) . .
P1 O22 O2 50.0(4) . .
P1 O22 O3 49.5(4) . .
O2 O22 O3 86.5(5) . .
P1 O22 Mo1 123.8(5) . 3_755
O2 O22 Mo1 134.8(5) . 3_755
O3 O22 Mo1 74.5(4) . 3_755
P1 O22 Mo4 123.7(5) . .
O2 O22 Mo4 73.9(4) . .
O3 O22 Mo4 142.1(5) . .
Mo1 O22 Mo4 96.6(3) 3_755 .
P1 O22 Mo2 117.5(4) . .
O2 O22 Mo2 130.1(5) . .
O3 O22 Mo2 123.1(5) . .
Mo1 O22 Mo2 93.9(3) 3_755 .
Mo4 O22 Mo2 93.8(3) . .
C10 N1 C1 117.8(7) . .
C10 N1 Cu1 119.2(6) . .
C1 N1 Cu1 122.9(6) . .
C6 N2 C7 117.4(7) . .
C6 N2 Cu1 121.2(6) . 1_455
C7 N2 Cu1 120.5(6) . 1_455
N1 C1 C2 122.3(8) . .
N1 C1 H1A 118.9 . .
C2 C1 H1A 118.9 . .
C1 C2 C3 119.9(8) . .
C1 C2 H2A 120.0 . .
C3 C2 H2A 120.0 . .
C2 C3 C9 117.1(6) . .
C2 C3 C4 121.6(7) . .
C9 C3 C4 121.2(7) . .
C8 C4 C5 117.8(7) . .
C8 C4 C3 121.0(7) . .
C5 C4 C3 121.2(7) . .
C4 C5 C6 119.2(8) . .
C4 C5 H5A 120.4 . .
C6 C5 H5A 120.4 . .
N2 C6 C5 123.1(8) . .
N2 C6 H6A 118.5 . .
C5 C6 H6A 118.5 . .
N2 C7 C8 123.4(9) . .
N2 C7 H7A 118.3 . .
C8 C7 H7A 118.3 . .
C4 C8 C7 119.1(9) . .
C4 C8 H8A 120.5 . .
C7 C8 H8A 120.5 . .
C10 C9 C3 119.6(8) . .
C10 C9 H9A 120.2 . .
C3 C9 H9A 120.2 . .
N1 C10 C9 123.1(8) . .
N1 C10 H10A 118.4 . .
C9 C10 H10A 118.4 . .
C14 C11 N3 94.0(13) 3_865 .
C14 C11 C15 26.0(13) 3_865 .
N3 C11 C15 120.0 . .
C14 C11 C13 53.4(15) 3_865 3_865
N3 C11 C13 147.5(12) . 3_865
C15 C11 C13 27.5(12) . 3_865
C11 N3 C12 120.0 . .
C11 N3 C14 32.5(9) . 3_865
C12 N3 C14 87.5(9) . 3_865
C13 C12 N3 120.0 . .
C13 C12 N4 113.7(9) . .
N3 C12 N4 126.3(9) . .
C13 C12 C15 27.5(9) . 3_865
N3 C12 C15 92.5(9) . 3_865
N4 C12 C15 141.1(13) . 3_865
C15 C13 C12 100.1(17) 3_865 .
C15 C13 C14 20.0(17) 3_865 .
C12 C13 C14 120.0 . .
C15 C13 C11 52.5(15) 3_865 3_865
C12 C13 C11 152.5(10) . 3_865
C14 C13 C11 32.5(9) . 3_865
C15 C14 C11 118(3) 3_865 3_865
C15 C14 C13 24(2) 3_865 .
C11 C14 C13 94.0(14) 3_865 .
C15 C14 C15 96(2) 3_865 .
C11 C14 C15 145.9(14) 3_865 .
C13 C14 C15 120.0 . .
C15 C14 C14 69(2) 3_865 3_865
C11 C14 C14 173(2) 3_865 3_865
C13 C14 C14 92.5(8) . 3_865
C15 C14 C14 27.5(8) . 3_865
C15 C14 N3 171(4) 3_865 3_865
C11 C14 N3 53.4(15) 3_865 3_865
C13 C14 N3 147.5(18) . 3_865
C15 C14 N3 92.5(18) . 3_865
C14 C14 N3 120(2) 3_865 3_865
C14 C15 C13 136(5) 3_865 3_865
C14 C15 C14 84(2) 3_865 .
C13 C15 C14 140(3) 3_865 .
C14 C15 C11 36(2) 3_865 .
C13 C15 C11 100(3) 3_865 .
C14 C15 C11 120.0 . .
C14 C15 C15 59(2) 3_865 3_865
C13 C15 C15 165(3) 3_865 3_865
C14 C15 C15 25.0(8) . 3_865
C11 C15 C15 95.0(8) . 3_865
C14 C15 C12 171(4) 3_865 3_865
C13 C15 C12 52.5(15) 3_865 3_865
C14 C15 C12 87.5(18) . 3_865
C11 C15 C12 152.5(18) . 3_865
C15 C15 C12 112.4(19) 3_865 3_865

loop_
_geom_bond_atom_site_label_1
_geom_bond_atom_site_label_2
_geom_bond_distance
_geom_bond_site_symmetry_2
Mo1 O15 1.641(7) .
Mo1 O16 1.836(6) .
Mo1 O7 1.848(9) 3_755
Mo1 O1 1.960(8) 3_755
Mo1 O12 1.961(8) .
Mo1 O22 2.365(9) 3_755
Mo1 O3 2.578(9) 3_755
Mo2 O20 1.667(5) .
Mo2 O1 1.827(10) .
Mo2 O4 1.854(9) .
Mo2 O21 1.957(9) .
Mo2 O5 1.966(9) .
Mo2 O22 2.472(8) .
Mo2 O8 2.538(9) .
Mo3 O11 1.642(6) .
Mo3 O6 1.811(8) .
Mo3 O17 1.835(6) 3_755
Mo3 O4 1.970(7) .
Mo3 O14 1.991(7) 3_755
Mo3 O8 2.385(8) .
Mo3 O2 2.551(8) 3_755
Mo4 O13 1.656(7) .
Mo4 O21 1.830(7) .
Mo4 O18 1.836(8) .
Mo4 O7 1.962(8) .
Mo4 O17 1.966(6) .
Mo4 O22 2.402(9) .
Mo4 O2 2.577(9) .
Mo5 O10 1.658(6) .
Mo5 O19 1.807(7) .
Mo5 O5 1.849(7) .
Mo5 O16 1.945(6) .
Mo5 O6 1.985(8) .
Mo5 O8 2.404(9) .
Mo5 O3 2.522(9) 3_755
Mo6 O9 1.669(7) .
Mo6 O14 1.809(6) .
Mo6 O12 1.842(7) .
Mo6 O18 1.954(6) .
Mo6 O19 1.997(6) .
Mo6 O2 2.434(9) .
Mo6 O3 2.436(9) 3_755
Cu1 N1 1.897(6) .
Cu1 N2 1.897(6) 1_655
P1 O3 1.463(8) 3_755
P1 O3 1.463(8) .
P1 O2 1.463(8) .
P1 O2 1.463(8) 3_755
P1 O8 1.586(8) 3_755
P1 O8 1.586(8) .
P1 O22 1.630(8) 3_755
P1 O22 1.630(8) .
O1 Mo1 1.960(8) 3_755
O2 O3 1.519(12) 3_755
O2 O8 1.740(12) 3_755
O2 O22 1.812(12) .
O2 Mo3 2.551(8) 3_755
O3 O2 1.519(12) 3_755
O3 O8 1.750(12) 3_755
O3 O22 1.838(12) .
O3 Mo6 2.436(9) 3_755
O3 Mo5 2.522(9) 3_755
O3 Mo1 2.578(9) 3_755
O7 Mo1 1.848(9) 3_755
O8 O2 1.740(12) 3_755
O8 O3 1.750(12) 3_755
O14 Mo3 1.991(7) 3_755
O17 Mo3 1.835(6) 3_755
O22 Mo1 2.365(9) 3_755
N1 C10 1.337(12) .
N1 C1 1.349(12) .
N2 C6 1.325(12) .
N2 C7 1.327(13) .
N2 Cu1 1.897(6) 1_455
C1 C2 1.379(10) .
C1 H1A 0.9300 .
C2 C3 1.387(11) .
C2 H2A 0.9300 .
C3 C9 1.398(10) .
C3 C4 1.477(9) .
C4 C8 1.374(11) .
C4 C5 1.382(11) .
C5 C6 1.387(10) .
C5 H5A 0.9300 .
C6 H6A 0.9300 .
C7 C8 1.388(11) .
C7 H7A 0.9300 .
C8 H8A 0.9300 .
C9 C10 1.369(10) .
C9 H9A 0.9300 .
C10 H10A 0.9300 .
C11 C14 0.93(3) 3_865
C11 N3 1.3900 .
C11 C15 1.3900 .
C11 C13 1.73(3) 3_865
N3 C12 1.3900 .
N3 C14 1.73(2) 3_865
C12 C13 1.3900 .
C12 N4 1.427(5) .
C12 C15 1.73(2) 3_865
C13 C15 0.81(3) 3_865
C13 C14 1.3900 .
C13 C11 1.73(2) 3_865
C14 C15 0.69(3) 3_865
C14 C11 0.93(3) 3_865
C14 C15 1.3900 .
C14 C14 1.48(3) 3_865
C14 N3 1.73(2) 3_865
C15 C14 0.69(2) 3_865
C15 C13 0.81(2) 3_865
C15 C15 1.62(3) 3_865
C15 C12 1.73(2) 3_865
